data_7058480
loop_
_publ_author_name
'Xu, Minxian'
'Cheng, Guangbin'
'Xiong, Hualin'
'Wang, Bohan'
'Ju, Xuehai'
'Yang, Hongwei'

_publ_section_title
;
 Synthesis of high-performance insensitive energetic materials based on
 nitropyrazole and 1,2,4-triazole
;
_journal_issue 28
_journal_name_full 'New Journal of Chemistry'
_journal_page_first 11157
_journal_paper_doi 10.1039/C9NJ01445D
_journal_volume 43
_journal_year 2019
_chemical_formula_moiety 'C7 H3 N11 O6, 2(H2 O)'
_chemical_formula_sum 'C7 H7 N11 O8'
_chemical_formula_weight 373.24
_space_group_crystal_system monoclinic
_space_group_IT_number 14
_space_group_name_Hall '-P 2ybc'
_space_group_name_H-M_alt 'P 1 21/c 1'
_symmetry_space_group_name_Hall '-P 2ybc'
_symmetry_space_group_name_H-M 'P 1 21/c 1'
_atom_sites_solution_hydrogens difmap
_audit_creation_method SHELXL-2014/7
_audit_update_record
;
2019-06-04 deposited with the CCDC.    2019-06-13 downloaded from the CCDC.
;
_cell_angle_alpha 90
_cell_angle_beta 93.903(9)
_cell_angle_gamma 90
_cell_formula_units_Z 4
_cell_length_a 5.0463(5)
_cell_length_b 14.9379(12)
_cell_length_c 18.6918(18)
_cell_measurement_reflns_used 1945
_cell_measurement_temperature 173(2)
_cell_measurement_theta_max 27.2370
_cell_measurement_theta_min 2.5830
_cell_volume 1405.7(2)
_computing_cell_refinement 'SCALE3 ABSPACK'
_computing_data_collection crysalispro
_computing_data_reduction 'SCALE3 ABSPACK'
_computing_molecular_graphics SHELXTL
_computing_publication_material SHELXTL
_computing_structure_refinement 'SHELXL-2014/7 (Sheldrick, 2014)'
_computing_structure_solution 'SHELXS-97 (Sheldrick 2008)'
_diffrn_ambient_temperature 173(2)
_diffrn_measured_fraction_theta_full 1.000
_diffrn_measured_fraction_theta_max 0.988
_diffrn_measurement_device_type 'XtaLAB AFC12 (RINC): Kappa single'
_diffrn_measurement_method '\w scans'
_diffrn_radiation_type MoK\a
_diffrn_radiation_wavelength 0.71073
_diffrn_reflns_av_R_equivalents 0.0573
_diffrn_reflns_av_unetI/netI 0.0587
_diffrn_reflns_Laue_measured_fraction_full 1.000
_diffrn_reflns_Laue_measured_fraction_max 0.988
_diffrn_reflns_limit_h_max 6
_diffrn_reflns_limit_h_min -6
_diffrn_reflns_limit_k_max 18
_diffrn_reflns_limit_k_min -18
_diffrn_reflns_limit_l_max 23
_diffrn_reflns_limit_l_min -23
_diffrn_reflns_number 11323
_diffrn_reflns_point_group_measured_fraction_full 1.000
_diffrn_reflns_point_group_measured_fraction_max 0.988
_diffrn_reflns_theta_full 25.242
_diffrn_reflns_theta_max 26.996
_diffrn_reflns_theta_min 2.184
_diffrn_source 'fine-focus sealed X-ray tube'
_exptl_absorpt_coefficient_mu 0.159
_exptl_absorpt_correction_T_max 1.00000
_exptl_absorpt_correction_T_min 0.73574
_exptl_absorpt_correction_type multi-scan
_exptl_absorpt_process_details
;
CrysAlisPro 1.171.39.28b (Rigaku Oxford Diffraction, 2015)
Empirical absorption correction using spherical harmonics,
 implemented in SCALE3 ABSPACK scaling algorithm.
;
_exptl_crystal_density_diffrn 1.764
_exptl_crystal_description column
_exptl_crystal_F_000 760
_exptl_crystal_size_max 0.210
_exptl_crystal_size_mid 0.110
_exptl_crystal_size_min 0.090
_refine_diff_density_max 0.314
_refine_diff_density_min -0.299
_refine_diff_density_rms 0.059
_refine_ls_extinction_method none
_refine_ls_goodness_of_fit_ref 1.053
_refine_ls_hydrogen_treatment refxyz
_refine_ls_matrix_type full
_refine_ls_number_parameters 256
_refine_ls_number_reflns 3030
_refine_ls_number_restraints 7
_refine_ls_restrained_S_all 1.053
_refine_ls_R_factor_all 0.0806
_refine_ls_R_factor_gt 0.0486
_refine_ls_shift/su_max 0.000
_refine_ls_shift/su_mean 0.000
_refine_ls_structure_factor_coef Fsqd
_refine_ls_weighting_details 'w=1/[\s^2^(Fo^2^)+(0.0439P)^2^+0.7645P] where P=(Fo^2^+2Fc^2^)/3'
_refine_ls_weighting_scheme calc
_refine_ls_wR_factor_gt 0.1127
_refine_ls_wR_factor_ref 0.1280
_reflns_Friedel_coverage 0.000
_reflns_number_gt 2080
_reflns_number_total 3030
_reflns_threshold_expression 'I > 2\s(I)'
_cod_data_source_file c9nj01445d2.cif
_cod_data_source_block 1_CCDC1
_cod_depositor_comments 'Adding full bibliography for 7058479--7058480.cif.'
_cod_database_code 7058480
_shelx_shelxl_version_number 2014/7
_shelx_space_group_comment
;
The symmetry employed for this shelxl refinement is uniquely defined
by the following loop, which should always be used as a source of
symmetry information in preference to the above space-group names.
They are only intended as comments.
;
_shelx_estimated_absorpt_t_min 0.967
_shelx_estimated_absorpt_t_max 0.986

loop_
_space_group_symop_operation_xyz
'x, y, z'
'-x, y+1/2, -z+1/2'
'-x, -y, -z'
'x, -y-1/2, z-1/2'

loop_
_atom_site_label
_atom_site_type_symbol
_atom_site_fract_x
_atom_site_fract_y
_atom_site_fract_z
_atom_site_U_iso_or_equiv
_atom_site_adp_type
_atom_site_occupancy
_atom_site_site_symmetry_order
_atom_site_calc_flag
_atom_site_refinement_flags_posn
_atom_site_refinement_flags_adp
C1 C 0.4138(4) 0.43541(14) 0.89023(11) 0.0291(5) Uani 1 1 d . .
C2 C 0.2895(4) 0.35415(15) 0.90692(11) 0.0291(5) Uani 1 1 d . .
C3 C 0.4393(4) 0.31806(14) 0.96536(11) 0.0284(5) Uani 1 1 d . .
C4 C 0.4278(5) 0.61083(16) 0.76829(13) 0.0370(5) Uani 1 1 d . .
C5 C 0.3721(4) 0.50170(15) 0.83301(11) 0.0311(5) Uani 1 1 d . .
C6 C 0.5731(5) 0.14183(16) 1.08277(12) 0.0349(5) Uani 1 1 d . .
C7 C 0.4451(4) 0.23563(14) 1.00742(12) 0.0308(5) Uani 1 1 d . .
N1 N 0.6313(4) 0.37829(12) 0.98073(10) 0.0317(4) Uani 1 1 d D .
H1 H 0.761(4) 0.3757(16) 1.0146(12) 0.038 Uiso 1 1 d D U
N2 N 0.6232(4) 0.44900(12) 0.93634(10) 0.0333(4) Uani 1 1 d . .
N3 N 0.1939(4) 0.50061(14) 0.77698(11) 0.0391(5) Uani 1 1 d D .
H3 H 0.079(5) 0.4600(16) 0.7652(14) 0.047 Uiso 1 1 d D U
N4 N 0.2268(4) 0.57151(14) 0.73351(11) 0.0432(5) Uani 1 1 d . .
N5 N 0.5271(4) 0.57349(13) 0.82907(10) 0.0354(5) Uani 1 1 d . .
N6 N 0.5451(4) 0.69023(15) 0.73875(12) 0.0498(6) Uani 1 1 d . .
N7 N 0.0567(4) 0.31581(13) 0.87282(10) 0.0351(5) Uani 1 1 d . .
N8 N 0.2881(4) 0.16322(13) 1.00097(10) 0.0353(5) Uani 1 1 d D .
H8 H 0.153(4) 0.1508(17) 0.9724(12) 0.042 Uiso 1 1 d D U
N9 N 0.3693(4) 0.10142(13) 1.05008(10) 0.0378(5) Uani 1 1 d . .
N10 N 0.6325(4) 0.22356(13) 1.06007(10) 0.0346(5) Uani 1 1 d . .
N11 N 0.7276(4) 0.09937(14) 1.14200(12) 0.0445(5) Uani 1 1 d . .
O1 O 0.5295(4) 0.69713(14) 0.67381(11) 0.0634(6) Uani 1 1 d . .
O2 O 0.6552(5) 0.74264(17) 0.78041(13) 0.0855(8) Uani 1 1 d . .
O3 O -0.0556(3) 0.35334(12) 0.82081(9) 0.0430(4) Uani 1 1 d . .
O4 O -0.0252(3) 0.24670(13) 0.89834(11) 0.0552(5) Uani 1 1 d . .
O5 O 0.6439(4) 0.02986(15) 1.16564(12) 0.0718(7) Uani 1 1 d . .
O6 O 0.9313(4) 0.13585(13) 1.16440(10) 0.0564(5) Uani 1 1 d . .
O7 O 0.9805(4) 0.63618(14) 0.91368(11) 0.0518(5) Uani 1 1 d D .
H7A H 0.844(5) 0.6118(19) 0.8930(15) 0.062 Uiso 1 1 d D U
H7B H 1.009(6) 0.6806(16) 0.8891(15) 0.062 Uiso 1 1 d D U
O8 O 0.1291(5) 0.92488(15) 0.06688(11) 0.0706(7) Uani 1 1 d D .
H8A H 0.163(7) 0.917(3) 0.1094(11) 0.085 Uiso 1 1 d D U
H8B H 0.181(7) 0.9744(15) 0.0604(18) 0.085 Uiso 1 1 d D U

loop_
_atom_site_aniso_label
_atom_site_aniso_U_11
_atom_site_aniso_U_22
_atom_site_aniso_U_33
_atom_site_aniso_U_23
_atom_site_aniso_U_13
_atom_site_aniso_U_12
C1 0.0348(11) 0.0259(11) 0.0264(10) -0.0042(9) 0.0009(9) -0.0021(9)
C2 0.0302(11) 0.0280(11) 0.0292(11) -0.0050(9) 0.0021(9) 0.0004(9)
C3 0.0309(11) 0.0267(11) 0.0276(11) -0.0031(9) 0.0020(9) 0.0002(9)
C4 0.0389(12) 0.0351(13) 0.0360(12) 0.0051(10) -0.0053(10) -0.0050(10)
C5 0.0339(11) 0.0314(12) 0.0276(11) -0.0034(9) -0.0020(9) -0.0031(10)
C6 0.0395(12) 0.0321(12) 0.0324(12) 0.0029(10) -0.0033(10) -0.0013(10)
C7 0.0359(12) 0.0267(11) 0.0297(11) -0.0018(9) 0.0013(10) -0.0007(9)
N1 0.0401(11) 0.0266(10) 0.0273(10) -0.0010(8) -0.0058(8) -0.0024(8)
N2 0.0438(11) 0.0258(10) 0.0292(10) -0.0004(8) -0.0060(8) -0.0031(8)
N3 0.0448(11) 0.0346(11) 0.0360(11) 0.0042(9) -0.0111(9) -0.0114(9)
N4 0.0519(13) 0.0386(11) 0.0372(11) 0.0089(9) -0.0109(10) -0.0089(10)
N5 0.0388(10) 0.0324(10) 0.0340(10) 0.0036(8) -0.0055(8) -0.0079(9)
N6 0.0477(13) 0.0477(13) 0.0515(14) 0.0170(11) -0.0153(11) -0.0133(11)
N7 0.0286(10) 0.0353(11) 0.0409(11) 0.0036(9) -0.0010(8) -0.0041(9)
N8 0.0385(11) 0.0326(11) 0.0339(10) 0.0035(9) -0.0052(9) -0.0067(9)
N9 0.0427(11) 0.0319(11) 0.0380(11) 0.0077(9) -0.0039(9) -0.0043(9)
N10 0.0396(11) 0.0305(10) 0.0330(10) 0.0005(8) -0.0031(8) -0.0019(9)
N11 0.0488(13) 0.0400(12) 0.0433(12) 0.0063(10) -0.0060(10) 0.0007(10)
O1 0.0710(14) 0.0632(13) 0.0535(12) 0.0307(10) -0.0137(10) -0.0123(11)
O2 0.1080(19) 0.0736(16) 0.0713(15) 0.0166(12) -0.0209(14) -0.0561(15)
O3 0.0381(9) 0.0451(10) 0.0440(10) 0.0090(8) -0.0105(8) -0.0066(8)
O4 0.0408(10) 0.0485(11) 0.0740(13) 0.0240(10) -0.0123(9) -0.0196(9)
O5 0.0717(14) 0.0605(14) 0.0808(15) 0.0399(12) -0.0132(12) -0.0072(11)
O6 0.0618(12) 0.0520(11) 0.0516(11) 0.0039(9) -0.0242(10) -0.0049(10)
O7 0.0492(11) 0.0519(12) 0.0511(12) 0.0068(9) -0.0194(9) -0.0165(9)
O8 0.0995(17) 0.0580(13) 0.0491(12) 0.0181(11) -0.0333(12) -0.0462(13)

loop_
_atom_type_symbol
_atom_type_description
_atom_type_scat_dispersion_real
_atom_type_scat_dispersion_imag
_atom_type_scat_source
C C 0.0033 0.0016 'International Tables Vol C Tables 4.2.6.8 and 6.1.1.4'
H H 0.0000 0.0000 'International Tables Vol C Tables 4.2.6.8 and 6.1.1.4'
N N 0.0061 0.0033 'International Tables Vol C Tables 4.2.6.8 and 6.1.1.4'
O O 0.0106 0.0060 'International Tables Vol C Tables 4.2.6.8 and 6.1.1.4'

loop_
_geom_angle_atom_site_label_1
_geom_angle_atom_site_label_2
_geom_angle_atom_site_label_3
_geom_angle
N2 C1 C2 109.45(19)
N2 C1 C5 115.97(19)
C2 C1 C5 134.5(2)
C3 C2 C1 106.29(19)
C3 C2 N7 125.8(2)
C1 C2 N7 127.9(2)
N1 C3 C2 104.72(19)
N1 C3 C7 117.61(19)
C2 C3 C7 137.6(2)
N4 C4 N5 118.0(2)
N4 C4 N6 120.1(2)
N5 C4 N6 121.8(2)
N5 C5 N3 109.5(2)
N5 C5 C1 122.00(19)
N3 C5 C1 128.5(2)
N9 C6 N10 117.4(2)
N9 C6 N11 121.2(2)
N10 C6 N11 121.4(2)
N10 C7 N8 110.07(19)
N10 C7 C3 120.0(2)
N8 C7 C3 129.9(2)
C3 N1 N2 113.91(18)
C3 N1 H1 128.1(17)
N2 N1 H1 118.0(17)
C1 N2 N1 105.61(18)
C5 N3 N4 111.0(2)
C5 N3 H3 128.2(19)
N4 N3 H3 120.6(19)
C4 N4 N3 100.16(18)
C5 N5 C4 101.31(18)
O2 N6 O1 125.6(2)
O2 N6 C4 117.7(2)
O1 N6 C4 116.7(2)
O4 N7 O3 123.05(19)
O4 N7 C2 117.2(2)
O3 N7 C2 119.69(19)
C7 N8 N9 109.93(19)
C7 N8 H8 132.1(18)
N9 N8 H8 117.9(18)
C6 N9 N8 101.28(18)
C7 N10 C6 101.28(19)
O6 N11 O5 124.5(2)
O6 N11 C6 117.7(2)
O5 N11 C6 117.9(2)
H7A O7 H7B 105(3)
H8A O8 H8B 104(4)

loop_
_geom_bond_atom_site_label_1
_geom_bond_atom_site_label_2
_geom_bond_distance
C1 N2 1.333(3)
C1 C2 1.411(3)
C1 C5 1.462(3)
C2 C3 1.394(3)
C2 N7 1.418(3)
C3 N1 1.339(3)
C3 C7 1.460(3)
C4 N4 1.306(3)
C4 N5 1.332(3)
C4 N6 1.451(3)
C5 N5 1.332(3)
C5 N3 1.333(3)
C6 N9 1.307(3)
C6 N10 1.333(3)
C6 N11 1.456(3)
C7 N10 1.330(3)
C7 N8 1.342(3)
N1 N2 1.342(3)
N1 H1 0.88(2)
N3 N4 1.352(3)
N3 H3 0.86(2)
N6 O2 1.212(3)
N6 O1 1.215(3)
N7 O4 1.221(3)
N7 O3 1.227(2)
N8 N9 1.346(3)
N8 H8 0.86(2)
N11 O6 1.213(3)
N11 O5 1.215(3)
O7 H7A 0.850(18)
O7 H7B 0.825(18)
O8 H8A 0.812(18)
O8 H8B 0.797(19)
